data_4087663
loop_
_publ_author_name
'Chong, Eugene'
'Xue, Wei'
'Storr, Tim'
'Kennepohl, Pierre'
'Schafer, Laurel L.'

_publ_section_title
;
 Pyridonate-Supported Titanium(III). Benzylamine as an Easy-To-Use
 Reductant
;
_journal_issue 20
_journal_name_full Organometallics
_journal_page_first 4941
_journal_paper_doi 10.1021/acs.organomet.5b00469
_journal_volume 34
_journal_year 2015
_chemical_formula_moiety 'C47 H42 N5 O3 Ti'
_chemical_formula_sum 'C47 H42 N5 O3 Ti'
_chemical_formula_weight 772.75
_space_group_IT_number 14
_space_group_name_Hall '-P 2yn'
_space_group_name_H-M_alt 'P 1 21/n 1'
_symmetry_cell_setting monoclinic
_symmetry_Int_Tables_number 14
_symmetry_space_group_name_H-M 'P 1 21/n 1'
_atom_sites_solution_hydrogens geom
_atom_sites_solution_primary direct
_atom_sites_solution_secondary difmap
_audit_creation_method SHELXL-97
_cell_angle_alpha 90.00
_cell_angle_beta 113.209(3)
_cell_angle_gamma 90.00
_cell_formula_units_Z 4
_cell_length_a 11.7413(8)
_cell_length_b 24.558(2)
_cell_length_c 14.764(1)
_cell_measurement_reflns_used 9889
_cell_measurement_temperature 90(2)
_cell_measurement_theta_max 25.4035
_cell_measurement_theta_min 2.5125
_cell_volume 3912.6(5)
_computing_structure_refinement 'SHELXL-97 (Sheldrick, 2008)'
_diffrn_ambient_temperature 90(2)
_diffrn_measured_fraction_theta_full 0.985
_diffrn_measured_fraction_theta_max 0.985
_diffrn_measurement_device_type 'Bruker APEX DUO'
_diffrn_measurement_method 'area detector'
_diffrn_radiation_monochromator graphite
_diffrn_radiation_probe x-ray
_diffrn_radiation_type MoK\a
_diffrn_radiation_wavelength 0.71073
_diffrn_reflns_av_R_equivalents 0.0513
_diffrn_reflns_av_sigmaI/netI 0.0471
_diffrn_reflns_limit_h_max 14
_diffrn_reflns_limit_h_min -14
_diffrn_reflns_limit_k_max 29
_diffrn_reflns_limit_k_min -29
_diffrn_reflns_limit_l_max 17
_diffrn_reflns_limit_l_min -17
_diffrn_reflns_number 45253
_diffrn_reflns_theta_full 25.46
_diffrn_reflns_theta_max 25.46
_diffrn_reflns_theta_min 1.66
_diffrn_source 'fine-focus sealed tube'
_exptl_absorpt_coefficient_mu 0.268
_exptl_absorpt_correction_T_max 0.9763
_exptl_absorpt_correction_T_min 0.9459
_exptl_absorpt_correction_type multi-scan
_exptl_absorpt_process_details SADABS-2008/1
_exptl_crystal_colour dark-orange
_exptl_crystal_density_diffrn 1.312
_exptl_crystal_density_method 'not measured'
_exptl_crystal_description prism
_exptl_crystal_F_000 1620
_exptl_crystal_recrystallization_method 'slow diffusion of pentane into toluene, room temperature'
_exptl_crystal_size_max 0.21
_exptl_crystal_size_mid 0.14
_exptl_crystal_size_min 0.09
_refine_diff_density_max 0.410
_refine_diff_density_min -0.435
_refine_diff_density_rms 0.055
_refine_ls_extinction_method none
_refine_ls_goodness_of_fit_ref 1.033
_refine_ls_hydrogen_treatment mixed
_refine_ls_matrix_type full
_refine_ls_number_parameters 521
_refine_ls_number_reflns 7125
_refine_ls_number_restraints 0
_refine_ls_restrained_S_all 1.033
_refine_ls_R_factor_all 0.0693
_refine_ls_R_factor_gt 0.0439
_refine_ls_shift/su_max 0.001
_refine_ls_shift/su_mean 0.000
_refine_ls_structure_factor_coef Fsqd
_refine_ls_weighting_details 'calc w=1/[\s^2^(Fo^2^)+(0.0325P)^2^+3.5929P] where P=(Fo^2^+2Fc^2^)/3'
_refine_ls_weighting_scheme calc
_refine_ls_wR_factor_gt 0.0872
_refine_ls_wR_factor_ref 0.0961
_reflns_number_gt 5369
_reflns_number_total 7125
_reflns_threshold_expression >2\s(I)
_cod_data_source_file om5b00469_si_001.cif
_cod_data_source_block mo_ls419_0m
_cod_original_cell_volume 3912.6(7)
_cod_original_sg_symbol_H-M 'P 21/n'
_cod_database_code 4087663

loop_
_symmetry_equiv_pos_as_xyz
'x, y, z'
'-x+1/2, y+1/2, -z+1/2'
'-x, -y, -z'
'x-1/2, -y-1/2, z-1/2'

loop_
_atom_site_label
_atom_site_type_symbol
_atom_site_fract_x
_atom_site_fract_y
_atom_site_fract_z
_atom_site_U_iso_or_equiv
_atom_site_adp_type
_atom_site_occupancy
_atom_site_symmetry_multiplicity
_atom_site_calc_flag
_atom_site_refinement_flags
C23 C 0.7466(2) -0.00232(9) 0.97148(16) 0.0135(5) Uani 1 1 d .
C24 C 0.8169(2) -0.05040(9) 1.00504(17) 0.0145(5) Uani 1 1 d .
C25 C 0.8714(2) -0.07233(9) 0.94559(18) 0.0186(5) Uani 1 1 d .
H25 H 0.9160 -0.1056 0.9640 0.022 Uiso 1 1 calc R
C26 C 0.8615(2) -0.04626(9) 0.85883(18) 0.0202(5) Uani 1 1 d .
H26 H 0.8997 -0.0612 0.8184 0.024 Uiso 1 1 calc R
C27 C 0.7955(2) 0.00139(9) 0.83304(18) 0.0172(5) Uani 1 1 d .
H27 H 0.7908 0.0200 0.7752 0.021 Uiso 1 1 calc R
C28 C 0.8261(2) -0.07611(9) 1.09884(17) 0.0162(5) Uani 1 1 d .
C29 C 0.8682(2) -0.04614(10) 1.18590(18) 0.0208(5) Uani 1 1 d .
H29 H 0.8934 -0.0094 1.1856 0.025 Uiso 1 1 calc R
C30 C 0.8735(2) -0.06945(11) 1.27303(19) 0.0254(6) Uani 1 1 d .
H30 H 0.9036 -0.0489 1.3324 0.030 Uiso 1 1 calc R
C31 C 0.8351(2) -0.12254(11) 1.2734(2) 0.0282(6) Uani 1 1 d .
H31 H 0.8369 -0.1383 1.3327 0.034 Uiso 1 1 calc R
C32 C 0.7940(2) -0.15277(11) 1.1871(2) 0.0264(6) Uani 1 1 d .
H32 H 0.7678 -0.1894 1.1874 0.032 Uiso 1 1 calc R
C33 C 0.7910(2) -0.12968(10) 1.10043(19) 0.0201(5) Uani 1 1 d .
H33 H 0.7647 -0.1508 1.0418 0.024 Uiso 1 1 calc R
C12 C 0.51837(19) 0.15756(9) 0.99241(16) 0.0123(5) Uani 1 1 d .
C13 C 0.4825(2) 0.19974(9) 1.04112(17) 0.0148(5) Uani 1 1 d .
C14 C 0.4502(2) 0.24887(9) 0.99158(18) 0.0206(5) Uani 1 1 d .
H14 H 0.4245 0.2781 1.0212 0.025 Uiso 1 1 calc R
C15 C 0.4544(2) 0.25658(10) 0.89913(19) 0.0239(6) Uani 1 1 d .
H15 H 0.4322 0.2906 0.8661 0.029 Uiso 1 1 calc R
C16 C 0.4915(2) 0.21378(9) 0.85736(18) 0.0181(5) Uani 1 1 d .
H16 H 0.4961 0.2185 0.7950 0.022 Uiso 1 1 calc R
C17 C 0.4834(2) 0.19140(9) 1.14061(17) 0.0144(5) Uani 1 1 d .
C18 C 0.5294(2) 0.23189(10) 1.21174(18) 0.0204(5) Uani 1 1 d .
H18 H 0.5602 0.2647 1.1959 0.024 Uiso 1 1 calc R
C19 C 0.5308(2) 0.22491(10) 1.30536(18) 0.0229(6) Uani 1 1 d .
H19 H 0.5627 0.2529 1.3532 0.027 Uiso 1 1 calc R
C20 C 0.4861(2) 0.17734(10) 1.32930(18) 0.0211(5) Uani 1 1 d .
H20 H 0.4874 0.1724 1.3935 0.025 Uiso 1 1 calc R
C21 C 0.4392(2) 0.13684(9) 1.25884(18) 0.0185(5) Uani 1 1 d .
H21 H 0.4075 0.1042 1.2746 0.022 Uiso 1 1 calc R
C22 C 0.4385(2) 0.14380(9) 1.16530(17) 0.0162(5) Uani 1 1 d .
H22 H 0.4071 0.1157 1.1177 0.019 Uiso 1 1 calc R
C1 C 0.6678(2) 0.11978(9) 0.73253(17) 0.0145(5) Uani 1 1 d .
C2 C 0.6226(2) 0.11469(9) 0.62847(17) 0.0148(5) Uani 1 1 d .
C3 C 0.7077(2) 0.11902(9) 0.58524(18) 0.0178(5) Uani 1 1 d .
H3 H 0.6812 0.1143 0.5161 0.021 Uiso 1 1 calc R
C4 C 0.8314(2) 0.13025(9) 0.64220(18) 0.0182(5) Uani 1 1 d .
H4 H 0.8907 0.1327 0.6133 0.022 Uiso 1 1 calc R
C5 C 0.8653(2) 0.13770(9) 0.74174(18) 0.0181(5) Uani 1 1 d .
H5 H 0.9491 0.1468 0.7806 0.022 Uiso 1 1 calc R
C6 C 0.4878(2) 0.10585(9) 0.56529(16) 0.0159(5) Uani 1 1 d .
C7 C 0.3969(2) 0.13750(11) 0.57822(19) 0.0249(6) Uani 1 1 d .
H7 H 0.4188 0.1621 0.6322 0.030 Uiso 1 1 calc R
C8 C 0.2744(2) 0.13314(12) 0.5122(2) 0.0338(7) Uani 1 1 d .
H8 H 0.2129 0.1553 0.5205 0.041 Uiso 1 1 calc R
C9 C 0.2412(2) 0.09668(13) 0.4342(2) 0.0366(7) Uani 1 1 d .
H9 H 0.1572 0.0936 0.3894 0.044 Uiso 1 1 calc R
C10 C 0.3312(3) 0.06508(12) 0.42266(19) 0.0330(7) Uani 1 1 d .
H10 H 0.3089 0.0396 0.3700 0.040 Uiso 1 1 calc R
C11 C 0.4543(2) 0.07000(10) 0.48710(18) 0.0247(6) Uani 1 1 d .
H11 H 0.5159 0.0486 0.4774 0.030 Uiso 1 1 calc R
C34 C 0.8095(2) 0.17951(9) 1.04399(19) 0.0213(6) Uani 1 1 d .
H34A H 0.7804 0.1738 1.0978 0.026 Uiso 1 1 calc R
H34B H 0.7572 0.2082 1.0000 0.026 Uiso 1 1 calc R
C35 C 0.9420(2) 0.19881(9) 1.08762(18) 0.0172(5) Uani 1 1 d .
C36 C 1.0191(2) 0.18691(10) 1.18356(18) 0.0220(6) Uani 1 1 d .
H36 H 0.9872 0.1672 1.2238 0.026 Uiso 1 1 calc R
C37 C 1.1424(2) 0.20300(10) 1.22273(19) 0.0234(6) Uani 1 1 d .
H37 H 1.1940 0.1945 1.2891 0.028 Uiso 1 1 calc R
C38 C 1.1895(2) 0.23153(9) 1.16456(18) 0.0202(5) Uani 1 1 d .
H38 H 1.2736 0.2430 1.1908 0.024 Uiso 1 1 calc R
C39 C 1.1140(2) 0.24334(10) 1.06842(19) 0.0228(6) Uani 1 1 d .
H39 H 1.1465 0.2628 1.0283 0.027 Uiso 1 1 calc R
C40 C 0.9913(2) 0.22708(10) 1.02960(19) 0.0234(6) Uani 1 1 d .
H40 H 0.9403 0.2353 0.9630 0.028 Uiso 1 1 calc R
C41 C 0.4495(2) -0.00728(10) 0.78133(19) 0.0245(6) Uani 1 1 d .
H41A H 0.4949 -0.0370 0.8264 0.029 Uiso 1 1 calc R
H41B H 0.4991 0.0038 0.7436 0.029 Uiso 1 1 calc R
C42 C 0.3273(2) -0.02930(9) 0.71021(17) 0.0168(5) Uani 1 1 d .
C43 C 0.2598(2) -0.06609(9) 0.74036(19) 0.0217(5) Uani 1 1 d .
H43 H 0.2911 -0.0784 0.8067 0.026 Uiso 1 1 calc R
C44 C 0.1463(2) -0.08485(10) 0.67332(19) 0.0256(6) Uani 1 1 d .
H44 H 0.0999 -0.1099 0.6943 0.031 Uiso 1 1 calc R
C45 C 0.0999(2) -0.06760(10) 0.57650(19) 0.0242(6) Uani 1 1 d .
H45 H 0.0223 -0.0807 0.5311 0.029 Uiso 1 1 calc R
C46 C 0.1671(2) -0.03131(10) 0.54619(18) 0.0228(6) Uani 1 1 d .
H46 H 0.1360 -0.0193 0.4797 0.027 Uiso 1 1 calc R
C47 C 0.2801(2) -0.01235(10) 0.61285(18) 0.0205(5) Uani 1 1 d .
H47 H 0.3260 0.0127 0.5915 0.025 Uiso 1 1 calc R
N3 N 0.73706(17) 0.02268(7) 0.88735(13) 0.0138(4) Uani 1 1 d .
N2 N 0.52128(17) 0.16539(7) 0.90281(14) 0.0142(4) Uani 1 1 d .
N1 N 0.78677(17) 0.13281(7) 0.78718(14) 0.0153(4) Uani 1 1 d .
N4 N 0.79361(18) 0.12826(8) 0.98737(16) 0.0150(4) Uani 1 1 d .
N5 N 0.44086(18) 0.03971(8) 0.84156(15) 0.0144(4) Uani 1 1 d .
O3 O 0.68322(13) 0.02250(6) 1.01461(11) 0.0149(3) Uani 1 1 d .
O2 O 0.55678(14) 0.10906(6) 1.02604(11) 0.0140(3) Uani 1 1 d .
O1 O 0.59482(14) 0.11127(6) 0.77941(11) 0.0152(3) Uani 1 1 d .
Ti1 Ti 0.61450(4) 0.086615(16) 0.91237(3) 0.01147(10) Uani 1 1 d .
H4A H 0.813(3) 0.1333(12) 0.932(3) 0.054(10) Uiso 1 1 d .
H4B H 0.847(2) 0.1041(10) 1.026(2) 0.023(7) Uiso 1 1 d .
H5A H 0.377(2) 0.0633(10) 0.8020(19) 0.020(7) Uiso 1 1 d .
H5B H 0.410(2) 0.0276(10) 0.886(2) 0.029(7) Uiso 1 1 d .

loop_
_atom_site_aniso_label
_atom_site_aniso_U_11
_atom_site_aniso_U_22
_atom_site_aniso_U_33
_atom_site_aniso_U_23
_atom_site_aniso_U_13
_atom_site_aniso_U_12
C23 0.0103(11) 0.0173(11) 0.0110(13) -0.0039(9) 0.0020(10) -0.0023(9)
C24 0.0117(11) 0.0162(12) 0.0135(13) -0.0018(9) 0.0028(10) -0.0013(9)
C25 0.0159(12) 0.0172(12) 0.0222(14) -0.0010(10) 0.0069(11) 0.0027(10)
C26 0.0216(13) 0.0225(13) 0.0210(14) -0.0040(10) 0.0130(12) 0.0003(10)
C27 0.0184(12) 0.0208(12) 0.0138(13) -0.0025(10) 0.0079(11) -0.0001(10)
C28 0.0100(11) 0.0221(13) 0.0160(13) 0.0035(9) 0.0046(10) 0.0079(9)
C29 0.0181(13) 0.0232(13) 0.0207(15) 0.0021(10) 0.0073(11) 0.0077(10)
C30 0.0204(13) 0.0383(16) 0.0163(15) 0.0030(11) 0.0059(12) 0.0149(12)
C31 0.0191(13) 0.0438(17) 0.0250(16) 0.0181(13) 0.0122(12) 0.0169(12)
C32 0.0141(12) 0.0302(15) 0.0341(17) 0.0131(12) 0.0086(12) 0.0050(11)
C33 0.0126(12) 0.0230(13) 0.0229(15) 0.0048(10) 0.0050(11) 0.0041(10)
C12 0.0081(11) 0.0160(11) 0.0106(12) -0.0018(9) 0.0014(9) -0.0032(9)
C13 0.0119(11) 0.0155(12) 0.0156(13) -0.0019(9) 0.0042(10) -0.0026(9)
C14 0.0265(14) 0.0157(12) 0.0213(15) -0.0028(10) 0.0115(12) 0.0006(10)
C15 0.0354(15) 0.0152(12) 0.0213(15) 0.0051(10) 0.0115(13) 0.0030(11)
C16 0.0208(13) 0.0176(12) 0.0158(14) 0.0032(10) 0.0071(11) -0.0001(10)
C17 0.0135(11) 0.0164(12) 0.0129(13) -0.0017(9) 0.0047(10) 0.0025(9)
C18 0.0234(13) 0.0194(13) 0.0183(14) -0.0023(10) 0.0081(11) -0.0024(10)
C19 0.0272(14) 0.0234(13) 0.0151(14) -0.0070(10) 0.0051(12) -0.0023(11)
C20 0.0249(13) 0.0265(14) 0.0128(14) 0.0009(10) 0.0082(11) 0.0048(11)
C21 0.0209(13) 0.0178(12) 0.0185(14) 0.0029(10) 0.0094(11) 0.0017(10)
C22 0.0160(12) 0.0175(12) 0.0145(13) -0.0016(9) 0.0053(10) 0.0019(10)
C1 0.0151(12) 0.0127(11) 0.0174(14) 0.0021(9) 0.0082(11) 0.0026(9)
C2 0.0168(12) 0.0156(12) 0.0127(13) 0.0029(9) 0.0064(10) 0.0005(9)
C3 0.0202(13) 0.0197(12) 0.0148(14) 0.0028(9) 0.0084(11) 0.0034(10)
C4 0.0178(12) 0.0224(13) 0.0188(14) 0.0051(10) 0.0118(11) 0.0031(10)
C5 0.0132(12) 0.0171(12) 0.0241(15) 0.0035(10) 0.0075(11) 0.0006(10)
C6 0.0182(12) 0.0244(12) 0.0059(12) 0.0073(9) 0.0055(10) 0.0019(10)
C7 0.0210(13) 0.0379(15) 0.0168(15) 0.0069(11) 0.0085(12) 0.0017(11)
C8 0.0197(14) 0.061(2) 0.0216(17) 0.0164(14) 0.0085(13) 0.0061(13)
C9 0.0192(14) 0.071(2) 0.0133(15) 0.0133(14) -0.0004(12) -0.0132(14)
C10 0.0330(16) 0.0522(18) 0.0111(15) 0.0015(12) 0.0057(13) -0.0169(14)
C11 0.0258(14) 0.0324(14) 0.0177(15) 0.0037(11) 0.0105(12) -0.0070(11)
C34 0.0168(12) 0.0212(13) 0.0263(16) -0.0098(11) 0.0089(12) -0.0026(10)
C35 0.0167(12) 0.0159(12) 0.0206(15) -0.0079(10) 0.0089(11) -0.0017(10)
C36 0.0271(14) 0.0257(13) 0.0178(15) -0.0026(10) 0.0137(12) -0.0056(11)
C37 0.0215(13) 0.0326(14) 0.0131(14) -0.0030(11) 0.0036(11) -0.0020(11)
C38 0.0139(12) 0.0205(13) 0.0244(15) -0.0054(10) 0.0055(11) -0.0042(10)
C39 0.0218(13) 0.0236(13) 0.0232(16) 0.0032(11) 0.0091(12) -0.0061(11)
C40 0.0234(14) 0.0228(13) 0.0181(15) 0.0036(10) 0.0020(12) -0.0019(11)
C41 0.0160(13) 0.0244(14) 0.0269(16) -0.0114(11) 0.0020(12) 0.0014(10)
C42 0.0146(12) 0.0165(12) 0.0174(14) -0.0052(10) 0.0042(11) 0.0025(9)
C43 0.0275(14) 0.0186(12) 0.0146(14) 0.0012(10) 0.0037(11) 0.0013(11)
C44 0.0311(14) 0.0218(13) 0.0259(16) -0.0008(11) 0.0134(13) -0.0090(12)
C45 0.0196(13) 0.0294(14) 0.0198(15) -0.0103(11) 0.0036(12) -0.0068(11)
C46 0.0234(13) 0.0332(15) 0.0110(14) -0.0006(10) 0.0057(11) 0.0042(11)
C47 0.0213(13) 0.0231(13) 0.0218(15) -0.0023(10) 0.0135(12) -0.0017(10)
N3 0.0133(10) 0.0167(10) 0.0100(11) -0.0012(8) 0.0032(8) -0.0013(8)
N2 0.0133(10) 0.0173(10) 0.0114(11) -0.0009(8) 0.0043(8) -0.0016(8)
N1 0.0157(10) 0.0158(10) 0.0139(11) 0.0021(8) 0.0053(9) 0.0016(8)
N4 0.0128(10) 0.0187(11) 0.0122(12) -0.0007(8) 0.0036(9) 0.0010(9)
N5 0.0124(10) 0.0165(10) 0.0135(11) -0.0016(8) 0.0044(9) 0.0004(8)
O3 0.0147(8) 0.0176(8) 0.0128(9) 0.0001(6) 0.0060(7) 0.0037(6)
O2 0.0166(8) 0.0134(8) 0.0127(9) 0.0006(6) 0.0064(7) 0.0026(6)
O1 0.0137(8) 0.0233(9) 0.0091(9) 0.0021(6) 0.0049(7) 0.0011(7)
Ti1 0.0112(2) 0.0149(2) 0.0079(2) -0.00004(16) 0.00329(17) 0.00024(17)

loop_
_atom_type_symbol
_atom_type_description
_atom_type_scat_dispersion_real
_atom_type_scat_dispersion_imag
_atom_type_scat_source
C C 0.0033 0.0016 'International Tables Vol C Tables 4.2.6.8 and 6.1.1.4'
H H 0.0000 0.0000 'International Tables Vol C Tables 4.2.6.8 and 6.1.1.4'
N N 0.0061 0.0033 'International Tables Vol C Tables 4.2.6.8 and 6.1.1.4'
O O 0.0106 0.0060 'International Tables Vol C Tables 4.2.6.8 and 6.1.1.4'
Ti Ti 0.2776 0.4457 'International Tables Vol C Tables 4.2.6.8 and 6.1.1.4'

loop_
_geom_angle_atom_site_label_1
_geom_angle_atom_site_label_2
_geom_angle_atom_site_label_3
_geom_angle
O3 C23 N3 112.32(19)
O3 C23 C24 125.8(2)
N3 C23 C24 121.85(19)
O3 C23 Ti1 52.91(10)
N3 C23 Ti1 59.41(11)
C24 C23 Ti1 178.73(17)
C25 C24 C23 117.1(2)
C25 C24 C28 123.0(2)
C23 C24 C28 119.94(19)
C24 C25 C26 120.8(2)
C24 C25 H25 119.6
C26 C25 H25 119.6
C27 C26 C25 118.6(2)
C27 C26 H26 120.7
C25 C26 H26 120.7
N3 C27 C26 122.0(2)
N3 C27 H27 119.0
C26 C27 H27 119.0
C33 C28 C29 119.2(2)
C33 C28 C24 120.5(2)
C29 C28 C24 120.3(2)
C30 C29 C28 120.5(2)
C30 C29 H29 119.7
C28 C29 H29 119.7
C31 C30 C29 119.9(2)
C31 C30 H30 120.1
C29 C30 H30 120.1
C30 C31 C32 119.9(2)
C30 C31 H31 120.1
C32 C31 H31 120.1
C31 C32 C33 120.1(2)
C31 C32 H32 119.9
C33 C32 H32 119.9
C28 C33 C32 120.4(2)
C28 C33 H33 119.8
C32 C33 H33 119.8
O2 C12 N2 111.44(18)
O2 C12 C13 127.1(2)
N2 C12 C13 121.4(2)
O2 C12 Ti1 54.02(10)
N2 C12 Ti1 57.80(11)
C13 C12 Ti1 171.98(16)
C14 C13 C12 116.3(2)
C14 C13 C17 122.6(2)
C12 C13 C17 121.1(2)
C13 C14 C15 121.7(2)
C13 C14 H14 119.1
C15 C14 H14 119.1
C16 C15 C14 118.3(2)
C16 C15 H15 120.8
C14 C15 H15 120.8
N2 C16 C15 121.3(2)
N2 C16 H16 119.3
C15 C16 H16 119.3
C22 C17 C18 118.6(2)
C22 C17 C13 121.5(2)
C18 C17 C13 119.9(2)
C19 C18 C17 120.8(2)
C19 C18 H18 119.6
C17 C18 H18 119.6
C20 C19 C18 120.2(2)
C20 C19 H19 119.9
C18 C19 H19 119.9
C19 C20 C21 119.5(2)
C19 C20 H20 120.3
C21 C20 H20 120.3
C20 C21 C22 120.2(2)
C20 C21 H21 119.9
C22 C21 H21 119.9
C21 C22 C17 120.7(2)
C21 C22 H22 119.7
C17 C22 H22 119.7
O1 C1 N1 117.4(2)
O1 C1 C2 120.8(2)
N1 C1 C2 121.8(2)
C3 C2 C1 117.5(2)
C3 C2 C6 120.0(2)
C1 C2 C6 122.55(19)
C2 C3 C4 120.6(2)
C2 C3 H3 119.7
C4 C3 H3 119.7
C5 C4 C3 117.8(2)
C5 C4 H4 121.1
C3 C4 H4 121.1
N1 C5 C4 123.8(2)
N1 C5 H5 118.1
C4 C5 H5 118.1
C11 C6 C7 119.3(2)
C11 C6 C2 119.7(2)
C7 C6 C2 120.7(2)
C8 C7 C6 119.9(3)
C8 C7 H7 120.0
C6 C7 H7 120.0
C7 C8 C9 120.5(3)
C7 C8 H8 119.8
C9 C8 H8 119.8
C10 C9 C8 119.2(2)
C10 C9 H9 120.4
C8 C9 H9 120.4
C9 C10 C11 120.6(3)
C9 C10 H10 119.7
C11 C10 H10 119.7
C6 C11 C10 120.4(2)
C6 C11 H11 119.8
C10 C11 H11 119.8
N4 C34 C35 112.81(18)
N4 C34 H34A 109.0
C35 C34 H34A 109.0
N4 C34 H34B 109.0
C35 C34 H34B 109.0
H34A C34 H34B 107.8
C36 C35 C40 118.3(2)
C36 C35 C34 121.5(2)
C40 C35 C34 120.2(2)
C35 C36 C37 121.5(2)
C35 C36 H36 119.2
C37 C36 H36 119.2
C38 C37 C36 119.5(2)
C38 C37 H37 120.2
C36 C37 H37 120.2
C39 C38 C37 119.7(2)
C39 C38 H38 120.1
C37 C38 H38 120.1
C38 C39 C40 120.6(2)
C38 C39 H39 119.7
C40 C39 H39 119.7
C39 C40 C35 120.4(2)
C39 C40 H40 119.8
C35 C40 H40 119.8
N5 C41 C42 115.21(19)
N5 C41 H41A 108.5
C42 C41 H41A 108.5
N5 C41 H41B 108.5
C42 C41 H41B 108.5
H41A C41 H41B 107.5
C47 C42 C43 118.9(2)
C47 C42 C41 119.8(2)
C43 C42 C41 121.2(2)
C42 C43 C44 119.8(2)
C42 C43 H43 120.1
C44 C43 H43 120.1
C45 C44 C43 120.8(2)
C45 C44 H44 119.6
C43 C44 H44 119.6
C46 C45 C44 119.5(2)
C46 C45 H45 120.2
C44 C45 H45 120.2
C45 C46 C47 119.9(2)
C45 C46 H46 120.1
C47 C46 H46 120.1
C46 C47 C42 121.1(2)
C46 C47 H47 119.5
C42 C47 H47 119.5
C27 N3 C23 119.55(19)
C27 N3 Ti1 150.85(16)
C23 N3 Ti1 89.60(13)
C16 N2 C12 120.92(19)
C16 N2 Ti1 146.74(16)
C12 N2 Ti1 90.91(13)
C5 N1 C1 118.4(2)
C34 N4 Ti1 124.10(14)
C34 N4 H4A 111.1(19)
Ti1 N4 H4A 98(2)
C34 N4 H4B 108.0(17)
Ti1 N4 H4B 107.9(16)
H4A N4 H4B 107(2)
C41 N5 Ti1 114.83(14)
C41 N5 H5A 109.3(15)
Ti1 N5 H5A 109.3(14)
C41 N5 H5B 108.6(16)
Ti1 N5 H5B 112.4(17)
H5A N5 H5B 102(2)
C23 O3 Ti1 97.49(13)
C12 O2 Ti1 96.15(12)
C1 O1 Ti1 136.56(14)
O1 Ti1 O3 143.18(6)
O1 Ti1 O2 139.33(6)
O3 Ti1 O2 77.21(6)
O1 Ti1 N2 78.85(7)
O3 Ti1 N2 137.97(6)
O2 Ti1 N2 60.98(6)
O1 Ti1 N4 94.11(7)
O3 Ti1 N4 88.09(7)
O2 Ti1 N4 91.21(7)
N2 Ti1 N4 88.64(7)
O1 Ti1 N5 87.99(7)
O3 Ti1 N5 88.33(7)
O2 Ti1 N5 89.25(7)
N2 Ti1 N5 94.87(7)
N4 Ti1 N5 176.20(8)
O1 Ti1 N3 83.29(6)
O3 Ti1 N3 60.59(6)
O2 Ti1 N3 137.35(6)
N2 Ti1 N3 159.19(7)
N4 Ti1 N3 82.03(7)
N5 Ti1 N3 95.09(7)
O1 Ti1 C12 110.12(7)
O3 Ti1 C12 106.69(6)
O2 Ti1 C12 29.83(6)
N2 Ti1 C12 31.30(7)
N4 Ti1 C12 87.70(7)
N5 Ti1 C12 94.55(7)
N3 Ti1 C12 163.74(7)
O1 Ti1 C23 114.06(7)
O3 Ti1 C23 29.59(6)
O2 Ti1 C23 106.59(6)
N2 Ti1 C23 165.55(7)
N4 Ti1 C23 84.10(7)
N5 Ti1 C23 92.16(7)
N3 Ti1 C23 31.00(6)
C12 Ti1 C23 135.49(7)

loop_
_geom_bond_atom_site_label_1
_geom_bond_atom_site_label_2
_geom_bond_distance
C23 O3 1.306(3)
C23 N3 1.350(3)
C23 C24 1.414(3)
C23 Ti1 2.621(2)
C24 C25 1.382(3)
C24 C28 1.487(3)
C25 C26 1.395(3)
C25 H25 0.9500
C26 C27 1.372(3)
C26 H26 0.9500
C27 N3 1.349(3)
C27 H27 0.9500
C28 C33 1.381(3)
C28 C29 1.392(3)
C29 C30 1.387(3)
C29 H29 0.9500
C30 C31 1.380(4)
C30 H30 0.9500
C31 C32 1.386(4)
C31 H31 0.9500
C32 C33 1.388(3)
C32 H32 0.9500
C33 H33 0.9500
C12 O2 1.301(3)
C12 N2 1.350(3)
C12 C13 1.416(3)
C12 Ti1 2.599(2)
C13 C14 1.384(3)
C13 C17 1.479(3)
C14 C15 1.398(3)
C14 H14 0.9500
C15 C16 1.373(3)
C15 H15 0.9500
C16 N2 1.342(3)
C16 H16 0.9500
C17 C22 1.388(3)
C17 C18 1.392(3)
C18 C19 1.386(3)
C18 H18 0.9500
C19 C20 1.383(3)
C19 H19 0.9500
C20 C21 1.387(3)
C20 H20 0.9500
C21 C22 1.388(3)
C21 H21 0.9500
C22 H22 0.9500
C1 O1 1.313(3)
C1 N1 1.347(3)
C1 C2 1.420(3)
C2 C3 1.385(3)
C2 C6 1.502(3)
C3 C4 1.390(3)
C3 H3 0.9500
C4 C5 1.375(3)
C4 H4 0.9500
C5 N1 1.343(3)
C5 H5 0.9500
C6 C11 1.380(3)
C6 C7 1.393(3)
C7 C8 1.387(4)
C7 H7 0.9500
C8 C9 1.388(4)
C8 H8 0.9500
C9 C10 1.375(4)
C9 H9 0.9500
C10 C11 1.387(4)
C10 H10 0.9500
C11 H11 0.9500
C34 N4 1.481(3)
C34 C35 1.507(3)
C34 H34A 0.9900
C34 H34B 0.9900
C35 C36 1.379(3)
C35 C40 1.393(3)
C36 C37 1.388(3)
C36 H36 0.9500
C37 C38 1.381(3)
C37 H37 0.9500
C38 C39 1.376(3)
C38 H38 0.9500
C39 C40 1.384(3)
C39 H39 0.9500
C40 H40 0.9500
C41 N5 1.485(3)
C41 C42 1.505(3)
C41 H41A 0.9900
C41 H41B 0.9900
C42 C47 1.385(3)
C42 C43 1.386(3)
C43 C44 1.389(4)
C43 H43 0.9500
C44 C45 1.381(4)
C44 H44 0.9500
C45 C46 1.376(3)
C45 H45 0.9500
C46 C47 1.384(3)
C46 H46 0.9500
C47 H47 0.9500
N3 Ti1 2.2565(18)
N2 Ti1 2.1998(18)
N4 Ti1 2.204(2)
N4 H4A 0.94(3)
N4 H4B 0.89(3)
N5 Ti1 2.2128(19)
N5 H5A 0.95(3)
N5 H5B 0.92(3)
O3 Ti1 2.1091(15)
O2 Ti1 2.1156(15)
O1 Ti1 1.9790(15)

loop_
_geom_torsion_atom_site_label_1
_geom_torsion_atom_site_label_2
_geom_torsion_atom_site_label_3
_geom_torsion_atom_site_label_4
_geom_torsion
O3 C23 C24 C25 176.1(2)
N3 C23 C24 C25 -2.8(3)
Ti1 C23 C24 C25 170(8)
O3 C23 C24 C28 -1.9(3)
N3 C23 C24 C28 179.2(2)
Ti1 C23 C24 C28 -8(8)
C23 C24 C25 C26 3.0(3)
C28 C24 C25 C26 -179.1(2)
C24 C25 C26 C27 -0.7(3)
C25 C26 C27 N3 -2.1(3)
C25 C24 C28 C33 -54.4(3)
C23 C24 C28 C33 123.4(2)
C25 C24 C28 C29 126.7(2)
C23 C24 C28 C29 -55.5(3)
C33 C28 C29 C30 -0.7(3)
C24 C28 C29 C30 178.1(2)
C28 C29 C30 C31 -1.0(3)
C29 C30 C31 C32 1.5(3)
C30 C31 C32 C33 -0.2(3)
C29 C28 C33 C32 2.0(3)
C24 C28 C33 C32 -176.9(2)
C31 C32 C33 C28 -1.6(3)
O2 C12 C13 C14 177.2(2)
N2 C12 C13 C14 0.4(3)
Ti1 C12 C13 C14 81.9(12)
O2 C12 C13 C17 -1.3(3)
N2 C12 C13 C17 -178.0(2)
Ti1 C12 C13 C17 -96.5(12)
C12 C13 C14 C15 -0.9(3)
C17 C13 C14 C15 177.5(2)
C13 C14 C15 C16 0.2(4)
C14 C15 C16 N2 1.0(4)
C14 C13 C17 C22 138.5(2)
C12 C13 C17 C22 -43.2(3)
C14 C13 C17 C18 -41.3(3)
C12 C13 C17 C18 137.1(2)
C22 C17 C18 C19 0.2(3)
C13 C17 C18 C19 179.9(2)
C17 C18 C19 C20 -0.1(4)
C18 C19 C20 C21 -0.3(4)
C19 C20 C21 C22 0.7(4)
C20 C21 C22 C17 -0.6(3)
C18 C17 C22 C21 0.2(3)
C13 C17 C22 C21 -179.5(2)
O1 C1 C2 C3 -173.8(2)
N1 C1 C2 C3 5.4(3)
O1 C1 C2 C6 7.2(3)
N1 C1 C2 C6 -173.6(2)
C1 C2 C3 C4 -2.7(3)
C6 C2 C3 C4 176.4(2)
C2 C3 C4 C5 -1.0(3)
C3 C4 C5 N1 2.5(3)
C3 C2 C6 C11 41.5(3)
C1 C2 C6 C11 -139.5(2)
C3 C2 C6 C7 -131.7(2)
C1 C2 C6 C7 47.2(3)
C11 C6 C7 C8 -0.6(3)
C2 C6 C7 C8 172.6(2)
C6 C7 C8 C9 1.2(4)
C7 C8 C9 C10 -0.4(4)
C8 C9 C10 C11 -1.0(4)
C7 C6 C11 C10 -0.7(3)
C2 C6 C11 C10 -174.1(2)
C9 C10 C11 C6 1.5(4)
N4 C34 C35 C36 -96.0(3)
N4 C34 C35 C40 80.7(3)
C40 C35 C36 C37 0.8(4)
C34 C35 C36 C37 177.7(2)
C35 C36 C37 C38 -0.1(4)
C36 C37 C38 C39 -0.4(4)
C37 C38 C39 C40 0.3(4)
C38 C39 C40 C35 0.4(4)
C36 C35 C40 C39 -1.0(3)
C34 C35 C40 C39 -177.9(2)
N5 C41 C42 C47 96.0(3)
N5 C41 C42 C43 -83.4(3)
C47 C42 C43 C44 -0.6(3)
C41 C42 C43 C44 178.8(2)
C42 C43 C44 C45 0.5(4)
C43 C44 C45 C46 -0.1(4)
C44 C45 C46 C47 -0.2(4)
C45 C46 C47 C42 0.0(4)
C43 C42 C47 C46 0.3(3)
C41 C42 C47 C46 -179.0(2)
C26 C27 N3 C23 2.3(3)
C26 C27 N3 Ti1 -176.8(2)
O3 C23 N3 C27 -178.77(19)
C24 C23 N3 C27 0.3(3)
Ti1 C23 N3 C27 -179.6(2)
O3 C23 N3 Ti1 0.80(18)
C24 C23 N3 Ti1 179.82(19)
C15 C16 N2 C12 -1.5(3)
C15 C16 N2 Ti1 -162.7(2)
O2 C12 N2 C16 -176.47(19)
C13 C12 N2 C16 0.8(3)
Ti1 C12 N2 C16 -169.8(2)
O2 C12 N2 Ti1 -6.62(17)
C13 C12 N2 Ti1 170.61(18)
C4 C5 N1 C1 0.1(3)
O1 C1 N1 C5 175.11(19)
C2 C1 N1 C5 -4.1(3)
C35 C34 N4 Ti1 179.88(16)
C42 C41 N5 Ti1 -162.96(17)
N3 C23 O3 Ti1 -0.86(19)
C24 C23 O3 Ti1 -179.8(2)
N2 C12 O2 Ti1 6.93(18)
C13 C12 O2 Ti1 -170.1(2)
N1 C1 O1 Ti1 -27.1(3)
C2 C1 O1 Ti1 152.16(17)
C1 O1 Ti1 O3 -56.0(2)
C1 O1 Ti1 O2 132.98(19)
C1 O1 Ti1 N2 124.1(2)
C1 O1 Ti1 N4 36.3(2)
C1 O1 Ti1 N5 -140.5(2)
C1 O1 Ti1 N3 -45.2(2)
C1 O1 Ti1 C12 125.4(2)
C1 O1 Ti1 C23 -49.0(2)
C23 O3 Ti1 O1 12.93(18)
C23 O3 Ti1 O2 -173.05(13)
C23 O3 Ti1 N2 -167.23(12)
C23 O3 Ti1 N4 -81.38(13)
C23 O3 Ti1 N5 97.34(13)
C23 O3 Ti1 N3 0.55(12)
C23 O3 Ti1 C12 -168.41(12)
C12 O2 Ti1 O1 -14.47(17)
C12 O2 Ti1 O3 171.02(13)
C12 O2 Ti1 N2 -4.52(12)
C12 O2 Ti1 N4 83.25(13)
C12 O2 Ti1 N5 -100.52(13)
C12 O2 Ti1 N3 162.78(12)
C12 O2 Ti1 C23 167.45(12)
C16 N2 Ti1 O1 -18.3(3)
C12 N2 Ti1 O1 177.73(13)
C16 N2 Ti1 O3 161.8(3)
C12 N2 Ti1 O3 -2.17(17)
C16 N2 Ti1 O2 168.3(3)
C12 N2 Ti1 O2 4.33(11)
C16 N2 Ti1 N4 76.2(3)
C12 N2 Ti1 N4 -87.81(13)
C16 N2 Ti1 N5 -105.3(3)
C12 N2 Ti1 N5 90.75(13)
C16 N2 Ti1 N3 13.1(4)
C12 N2 Ti1 N3 -150.89(18)
C16 N2 Ti1 C12 164.0(4)
C16 N2 Ti1 C23 135.9(3)
C12 N2 Ti1 C23 -28.1(3)
C34 N4 Ti1 O1 103.95(19)
C34 N4 Ti1 O3 -112.86(19)
C34 N4 Ti1 O2 -35.70(19)
C34 N4 Ti1 N2 25.24(19)
C34 N4 Ti1 N5 -132.5(11)
C34 N4 Ti1 N3 -173.4(2)
C34 N4 Ti1 C12 -6.06(19)
C34 N4 Ti1 C23 -142.3(2)
C41 N5 Ti1 O1 68.47(17)
C41 N5 Ti1 O3 -74.89(17)
C41 N5 Ti1 O2 -152.11(17)
C41 N5 Ti1 N2 147.10(17)
C41 N5 Ti1 N4 -55.2(12)
C41 N5 Ti1 N3 -14.61(18)
C41 N5 Ti1 C12 178.50(17)
C41 N5 Ti1 C23 -45.53(18)
C27 N3 Ti1 O1 6.1(3)
C23 N3 Ti1 O1 -173.09(13)
C27 N3 Ti1 O3 178.7(3)
C23 N3 Ti1 O3 -0.52(12)
C27 N3 Ti1 O2 -172.1(3)
C23 N3 Ti1 O2 8.71(17)
C27 N3 Ti1 N2 -24.8(4)
C23 N3 Ti1 N2 155.96(18)
C27 N3 Ti1 N4 -89.0(3)
C23 N3 Ti1 N4 91.79(13)
C27 N3 Ti1 N5 93.5(3)
C23 N3 Ti1 N5 -85.72(13)
C27 N3 Ti1 C12 -140.3(3)
C23 N3 Ti1 C12 40.4(3)
C27 N3 Ti1 C23 179.2(4)
O2 C12 Ti1 O1 170.01(12)
N2 C12 Ti1 O1 -2.37(14)
C13 C12 Ti1 O1 -88.9(12)
O2 C12 Ti1 O3 -9.14(13)
N2 C12 Ti1 O3 178.48(12)
C13 C12 Ti1 O3 92.0(12)
N2 C12 Ti1 O2 -172.4(2)
C13 C12 Ti1 O2 101.1(12)
O2 C12 Ti1 N2 172.4(2)
C13 C12 Ti1 N2 -86.5(12)
O2 C12 Ti1 N4 -96.46(13)
N2 C12 Ti1 N4 91.17(13)
C13 C12 Ti1 N4 4.7(12)
O2 C12 Ti1 N5 80.48(13)
N2 C12 Ti1 N5 -91.90(13)
C13 C12 Ti1 N5 -178.4(12)
O2 C12 Ti1 N3 -45.7(3)
N2 C12 Ti1 N3 141.9(2)
C13 C12 Ti1 N3 55.4(13)
O2 C12 Ti1 C23 -17.28(17)
N2 C12 Ti1 C23 170.34(12)
C13 C12 Ti1 C23 83.9(12)
O3 C23 Ti1 O1 -171.56(12)
N3 C23 Ti1 O1 7.52(14)
C24 C23 Ti1 O1 -166(8)
N3 C23 Ti1 O3 179.1(2)
C24 C23 Ti1 O3 6(8)
O3 C23 Ti1 O2 7.07(14)
N3 C23 Ti1 O2 -173.85(12)
C24 C23 Ti1 O2 13(8)
O3 C23 Ti1 N2 36.4(3)
N3 C23 Ti1 N2 -144.6(3)
C24 C23 Ti1 N2 42(8)
O3 C23 Ti1 N4 96.57(13)
N3 C23 Ti1 N4 -84.35(13)
C24 C23 Ti1 N4 102(8)
O3 C23 Ti1 N5 -82.79(13)
N3 C23 Ti1 N5 96.29(13)
C24 C23 Ti1 N5 -77(8)
O3 C23 Ti1 N3 -179.1(2)
C24 C23 Ti1 N3 -173(100)
O3 C23 Ti1 C12 15.94(17)
N3 C23 Ti1 C12 -164.99(12)
C24 C23 Ti1 C12 22(8)
